data_2018961
loop_
_publ_author_name
'Gelbrich, Thomas'
'Kahlenberg, Volker'
'Griesser, Ulrich J.'

_publ_section_title
;
 Alogliptin and its benzoate salt
;
_journal_coeditor_code GZ3235
_journal_issue 6
_journal_name_full 'Acta Crystallographica Section C'
_journal_page_first 674
_journal_page_last 678
_journal_paper_doi 10.1107/S0108270113012560
_journal_volume 69
_journal_year 2013
_chemical_formula_iupac 'C18 H21 N5 O2'
_chemical_formula_moiety 'C18 H21 N5 O2'
_chemical_formula_sum 'C18 H21 N5 O2'
_chemical_formula_weight 339.4
_chemical_name_common alogliptin
_chemical_name_systematic
2-({6-[(3<i>R</i>)-3-Aminopiperidin-1-yl]-3-methyl-2,4-dioxo-1,2,3,4-tetrahydropyrimidin-1-yl}methyl)benzonitrile
_space_group_IT_number 1
_symmetry_cell_setting triclinic
_symmetry_space_group_name_Hall 'P 1'
_symmetry_space_group_name_H-M 'P 1'
_atom_sites_solution_hydrogens geom
_atom_sites_solution_primary direct
_atom_sites_solution_secondary difmap
_cell_angle_alpha 87.840(5)
_cell_angle_beta 72.284(5)
_cell_angle_gamma 87.368(8)
_cell_formula_units_Z 2
_cell_length_a 8.4528(5)
_cell_length_b 8.5689(5)
_cell_length_c 12.4424(7)
_cell_measurement_reflns_used 4121
_cell_measurement_temperature 173(2)
_cell_measurement_theta_max 28.3827
_cell_measurement_theta_min 3.3957
_cell_volume 857.31(9)
_computing_cell_refinement 'CrysAlis PRO (Agilent, 2011)'
_computing_data_collection 'CrysAlis PRO (Agilent, 2011)'
_computing_data_reduction 'CrysAlis PRO (Agilent, 2011)'
_computing_molecular_graphics
;
XP in SHELXTL (Sheldrick, 2008) and Mercury (Macrae <i>et al.</i>,
2008)
;
_computing_publication_material 'publCIF (Westrip, 2010)'
_computing_structure_refinement 'SHELXL97 (Sheldrick, 2008)'
_computing_structure_solution 'SIR2004 (Burla <i>et al.</i>, 2005)'
_diffrn_ambient_temperature 173(2)
_diffrn_detector_area_resol_mean 10.3822
_diffrn_measured_fraction_theta_full 0.998
_diffrn_measured_fraction_theta_max 0.832
_diffrn_measurement_device_type 'Agilent Xcalibur (Ruby, Gemini ultra)'
_diffrn_measurement_method \w
_diffrn_radiation_monochromator graphite
_diffrn_radiation_type MoK\a
_diffrn_radiation_wavelength 0.71073
_diffrn_reflns_av_R_equivalents 0.0000
_diffrn_reflns_av_sigmaI/netI 0.0388
_diffrn_reflns_limit_h_max 10
_diffrn_reflns_limit_h_min -9
_diffrn_reflns_limit_k_max 11
_diffrn_reflns_limit_k_min -10
_diffrn_reflns_limit_l_max 16
_diffrn_reflns_limit_l_min -15
_diffrn_reflns_number 3634
_diffrn_reflns_theta_full 25.00
_diffrn_reflns_theta_max 28.52
_diffrn_reflns_theta_min 3.41
_exptl_absorpt_coefficient_mu 0.089
_exptl_absorpt_correction_T_max 0.9911
_exptl_absorpt_correction_T_min 0.9867
_exptl_absorpt_correction_type multi-scan
_exptl_absorpt_process_details '(CrysAlis PRO; Agilent, 2011)'
_exptl_crystal_colour colourless
_exptl_crystal_density_diffrn 1.315
_exptl_crystal_density_method 'not measured'
_exptl_crystal_description block
_exptl_crystal_F_000 360
_exptl_crystal_size_max 0.15
_exptl_crystal_size_mid 0.10
_exptl_crystal_size_min 0.10
_refine_diff_density_max 0.224
_refine_diff_density_min -0.185
_refine_ls_goodness_of_fit_ref 1.030
_refine_ls_hydrogen_treatment mixed
_refine_ls_matrix_type full
_refine_ls_number_parameters 466
_refine_ls_number_reflns 3634
_refine_ls_number_restraints 7
_refine_ls_restrained_S_all 1.029
_refine_ls_R_factor_all 0.0512
_refine_ls_R_factor_gt 0.0443
_refine_ls_shift/su_max 0.000
_refine_ls_shift/su_mean 0.000
_refine_ls_structure_factor_coef Fsqd
_refine_ls_weighting_details 'calc w = 1/[\s^2^(Fo^2^)+(0.0586P)^2^+0.1048P] where P=(Fo^2^+2Fc^2^)/3'
_refine_ls_weighting_scheme calc
_refine_ls_wR_factor_gt 0.0988
_refine_ls_wR_factor_ref 0.1019
_reflns_number_gt 3260
_reflns_number_total 3634
_reflns_threshold_expression I>2\s(I)
_cod_data_source_file gz3235.cif
_cod_data_source_block I
_cod_database_code 2018961
_cod_database_fobs_code 2018961

loop_
_symmetry_equiv_pos_as_xyz
'x, y, z'

loop_
_atom_site_type_symbol
_atom_site_label
_atom_site_fract_x
_atom_site_fract_y
_atom_site_fract_z
_atom_site_U_iso_or_equiv
_atom_site_adp_type
_atom_site_calc_flag
_atom_site_refinement_flags
_atom_site_occupancy
_atom_site_symmetry_multiplicity
N N1 0.5818(3) 0.0494(3) 0.0768(2) 0.0254(6) Uani d . 1 1
C C2 0.6281(4) 0.2013(4) 0.0568(2) 0.0239(7) Uani d . 1 1
N N3 0.5244(3) 0.3033(3) 0.0172(2) 0.0227(5) Uani d . 1 1
C C4 0.3792(4) 0.2525(4) 0.0004(2) 0.0213(6) Uani d . 1 1
C C5 0.3379(4) 0.1035(4) 0.0217(3) 0.0241(7) Uani d . 1 1
H H5 0.2394 0.0706 0.0089 0.029 Uiso calc R 1 1
C C6 0.4379(4) -0.0084(4) 0.0632(3) 0.0244(7) Uani d . 1 1
C C7 0.6934(5) -0.0592(5) 0.1139(3) 0.0373(8) Uani d . 1 1
H H7A 0.8076 -0.0462 0.0652 0.056 Uiso calc R 1 1
H H7B 0.6610 -0.1665 0.1095 0.056 Uiso calc R 1 1
H H7C 0.6867 -0.0378 0.1920 0.056 Uiso calc R 1 1
O O8 0.7543(3) 0.2452(3) 0.0710(2) 0.0356(6) Uani d . 1 1
C C9 0.6015(4) 0.4446(4) -0.0415(3) 0.0237(6) Uani d . 1 1
H H9A 0.6893 0.4741 -0.0094 0.028 Uiso calc R 1 1
H H9B 0.5166 0.5312 -0.0283 0.028 Uiso calc R 1 1
C C10 0.6769(4) 0.4236(4) -0.1674(3) 0.0250(7) Uani d . 1 1
C C11 0.7208(4) 0.5550(4) -0.2380(3) 0.0264(7) Uani d . 1 1
C C12 0.7915(4) 0.5405(4) -0.3546(3) 0.0338(8) Uani d . 1 1
H H12 0.8208 0.6312 -0.4016 0.041 Uiso calc R 1 1
C C13 0.8185(5) 0.3954(5) -0.4009(3) 0.0372(8) Uani d . 1 1
H H13 0.8644 0.3849 -0.4802 0.045 Uiso calc R 1 1
C C14 0.7782(5) 0.2649(4) -0.3312(3) 0.0364(8) Uani d . 1 1
H H14 0.7990 0.1641 -0.3629 0.044 Uiso calc R 1 1
C C15 0.7083(4) 0.2782(4) -0.2162(3) 0.0318(8) Uani d . 1 1
H H15 0.6813 0.1867 -0.1698 0.038 Uiso calc R 1 1
N N16 0.2905(3) 0.3668(3) -0.0411(2) 0.0250(6) Uani d . 1 1
C C17 0.2101(4) 0.4942(4) 0.0362(3) 0.0257(7) Uani d . 1 1
H H17A 0.2869 0.5269 0.0767 0.031 Uiso calc R 1 1
H H17B 0.1087 0.4559 0.0928 0.031 Uiso calc R 1 1
C C18 0.1648(4) 0.6321(4) -0.0290(3) 0.0264(7) Uani d . 1 1
H H18 0.2686 0.6668 -0.0868 0.032 Uiso calc R 1 1
C C19 0.0473(5) 0.5791(4) -0.0908(3) 0.0359(8) Uani d . 1 1
H H19A -0.0579 0.5466 -0.0353 0.043 Uiso calc R 1 1
H H19B 0.0212 0.6671 -0.1372 0.043 Uiso calc R 1 1
C C20 0.1262(5) 0.4433(4) -0.1661(3) 0.0380(9) Uani d . 1 1
H H20A 0.0461 0.4062 -0.2024 0.046 Uiso calc R 1 1
H H20B 0.2251 0.4790 -0.2264 0.046 Uiso calc R 1 1
C C21 0.1771(5) 0.3098(4) -0.0988(3) 0.0343(8) Uani d . 1 1
H H21A 0.0774 0.2677 -0.0425 0.041 Uiso calc R 1 1
H H21B 0.2332 0.2247 -0.1498 0.041 Uiso calc R 1 1
O O22 0.4023(3) -0.1440(3) 0.0891(2) 0.0337(5) Uani d . 1 1
C C23 0.6943(4) 0.7080(4) -0.1925(3) 0.0289(7) Uani d . 1 1
N N24 0.6749(4) 0.8330(4) -0.1579(3) 0.0362(7) Uani d . 1 1
N N25 0.0912(4) 0.7642(3) 0.0405(3) 0.0306(6) Uani d D 1 1
H H25A 0.166(4) 0.796(4) 0.070(3) 0.037 Uiso d D 1 1
H H25B -0.003(3) 0.742(5) 0.089(3) 0.037 Uiso d D 1 1
N N1' 0.0699(3) 0.9453(3) 0.3052(2) 0.0219(5) Uani d . 1 1
C C2' 0.2171(4) 0.9754(4) 0.3245(2) 0.0220(6) Uani d . 1 1
N N3' 0.3006(3) 0.8497(3) 0.3589(2) 0.0193(5) Uani d . 1 1
C C4' 0.2445(4) 0.6982(3) 0.3665(2) 0.0192(6) Uani d . 1 1
C C5' 0.1000(4) 0.6725(4) 0.3460(3) 0.0231(6) Uani d . 1 1
H H5A 0.0617 0.5690 0.3524 0.028 Uiso calc R 1 1
C C6' 0.0030(4) 0.7980(3) 0.3148(2) 0.0218(7) Uani d . 1 1
C C7' -0.0262(4) 1.0779(4) 0.2768(3) 0.0312(8) Uani d . 1 1
H H7D -0.1435 1.0696 0.3208 0.047 Uiso calc R 1 1
H H7E -0.0154 1.0776 0.1961 0.047 Uiso calc R 1 1
H H7F 0.0157 1.1754 0.2944 0.047 Uiso calc R 1 1
O O8' 0.2693(3) 1.1059(2) 0.3164(2) 0.0322(6) Uani d . 1 1
C C9' 0.4165(4) 0.8898(3) 0.4198(2) 0.0211(6) Uani d . 1 1
H H9C 0.4696 0.9888 0.3878 0.025 Uiso calc R 1 1
H H9D 0.5050 0.8068 0.4090 0.025 Uiso calc R 1 1
C C10' 0.3304(4) 0.9076(3) 0.5442(3) 0.0203(6) Uani d . 1 1
C C11' 0.4266(4) 0.9212(3) 0.6179(3) 0.0233(6) Uani d . 1 1
C C12' 0.3502(4) 0.9391(4) 0.7330(3) 0.0304(8) Uani d . 1 1
H H12B 0.4159 0.9472 0.7822 0.036 Uiso calc R 1 1
C C13' 0.1798(5) 0.9450(4) 0.7756(3) 0.0334(8) Uani d . 1 1
H H13B 0.1276 0.9571 0.8542 0.040 Uiso calc R 1 1
C C14' 0.0852(4) 0.9332(4) 0.7041(3) 0.0303(7) Uani d . 1 1
H H14B -0.0325 0.9373 0.7338 0.036 Uiso calc R 1 1
C C15' 0.1590(4) 0.9156(4) 0.5896(3) 0.0269(7) Uani d . 1 1
H H15B 0.0914 0.9088 0.5415 0.032 Uiso calc R 1 1
N N16' 0.3450(3) 0.5855(3) 0.3976(2) 0.0215(5) Uani d . 1 1
C C17' 0.5076(4) 0.5544(4) 0.3122(3) 0.0224(6) Uani d . 1 1
H H17C 0.5556 0.6545 0.2782 0.027 Uiso calc R 1 1
H H17D 0.4919 0.4914 0.2513 0.027 Uiso calc R 1 1
C C18' 0.6266(4) 0.4670(3) 0.3656(3) 0.0250(7) Uani d . 1 1
H H18B 0.6401 0.5324 0.4269 0.030 Uiso calc R 1 1
C C19' 0.5504(4) 0.3155(4) 0.4186(3) 0.0327(8) Uani d . 1 1
H H19C 0.6232 0.2614 0.4584 0.039 Uiso calc R 1 1
H H19D 0.5414 0.2465 0.3589 0.039 Uiso calc R 1 1
C C20' 0.3782(5) 0.3463(4) 0.5020(3) 0.0371(8) Uani d . 1 1
H H20C 0.3274 0.2454 0.5313 0.044 Uiso calc R 1 1
H H20D 0.3890 0.4042 0.5666 0.044 Uiso calc R 1 1
C C21' 0.2658(4) 0.4402(4) 0.4467(3) 0.0326(8) Uani d . 1 1
H H21C 0.2453 0.3784 0.3869 0.039 Uiso calc R 1 1
H H21D 0.1576 0.4644 0.5035 0.039 Uiso calc R 1 1
O O22' -0.1269(3) 0.7820(3) 0.2935(2) 0.0305(5) Uani d . 1 1
C C23' 0.6035(4) 0.9179(4) 0.5746(3) 0.0259(7) Uani d . 1 1
N N24' 0.7456(4) 0.9166(4) 0.5427(2) 0.0350(7) Uani d . 1 1
N N25' 0.7895(4) 0.4363(3) 0.2865(3) 0.0322(7) Uani d D 1 1
H H25C 0.787(5) 0.389(4) 0.225(2) 0.039 Uiso d D 1 1
H H25D 0.840(5) 0.522(3) 0.262(3) 0.039 Uiso d D 1 1

loop_
_atom_site_aniso_label
_atom_site_aniso_U_11
_atom_site_aniso_U_22
_atom_site_aniso_U_33
_atom_site_aniso_U_12
_atom_site_aniso_U_13
_atom_site_aniso_U_23
N1 0.0215(14) 0.0310(15) 0.0260(13) -0.0008(11) -0.0110(11) 0.0026(11)
C2 0.0229(17) 0.0275(17) 0.0219(15) -0.0006(13) -0.0075(13) -0.0030(12)
N3 0.0191(14) 0.0235(13) 0.0272(14) -0.0044(10) -0.0089(11) 0.0003(10)
C4 0.0158(15) 0.0297(17) 0.0183(14) -0.0012(12) -0.0045(11) -0.0034(12)
C5 0.0142(15) 0.0328(18) 0.0262(16) -0.0064(13) -0.0067(12) -0.0009(13)
C6 0.0215(17) 0.0294(18) 0.0202(15) -0.0039(13) -0.0028(12) -0.0003(13)
C7 0.033(2) 0.038(2) 0.046(2) -0.0038(16) -0.0206(17) 0.0117(16)
O8 0.0259(13) 0.0385(14) 0.0502(15) -0.0060(10) -0.0227(11) 0.0020(11)
C9 0.0214(16) 0.0230(15) 0.0286(16) -0.0060(12) -0.0097(13) -0.0003(12)
C10 0.0161(16) 0.0278(17) 0.0330(17) -0.0015(13) -0.0099(13) -0.0011(13)
C11 0.0192(16) 0.0272(17) 0.0333(17) -0.0024(13) -0.0084(13) -0.0010(13)
C12 0.030(2) 0.0341(19) 0.0347(19) -0.0039(15) -0.0062(15) 0.0059(15)
C13 0.030(2) 0.048(2) 0.0305(18) -0.0022(16) -0.0043(15) -0.0041(16)
C14 0.033(2) 0.0308(19) 0.045(2) -0.0022(15) -0.0107(17) -0.0098(16)
C15 0.0267(19) 0.0290(18) 0.0388(19) -0.0055(14) -0.0084(15) 0.0020(14)
N16 0.0208(14) 0.0278(14) 0.0302(14) 0.0003(11) -0.0130(11) -0.0048(11)
C17 0.0217(17) 0.0304(17) 0.0268(16) -0.0020(13) -0.0098(13) -0.0006(13)
C18 0.0205(17) 0.0273(17) 0.0318(17) -0.0014(13) -0.0083(13) -0.0004(13)
C19 0.0284(19) 0.0311(19) 0.057(2) 0.0000(15) -0.0264(17) 0.0055(16)
C20 0.039(2) 0.042(2) 0.045(2) -0.0010(17) -0.0308(18) -0.0026(17)
C21 0.0315(19) 0.0326(19) 0.047(2) -0.0016(15) -0.0235(17) -0.0043(16)
O22 0.0321(14) 0.0297(13) 0.0396(14) -0.0078(10) -0.0113(11) 0.0085(10)
C23 0.0223(17) 0.0328(19) 0.0298(17) -0.0025(14) -0.0058(13) 0.0068(14)
N24 0.0356(18) 0.0305(17) 0.0370(16) -0.0033(13) -0.0026(13) 0.0006(13)
N25 0.0234(16) 0.0304(15) 0.0360(16) 0.0045(13) -0.0070(12) -0.0013(12)
N1' 0.0225(14) 0.0199(13) 0.0253(13) 0.0006(10) -0.0106(11) -0.0007(10)
C2' 0.0248(17) 0.0196(16) 0.0227(16) 0.0012(12) -0.0087(13) -0.0039(12)
N3' 0.0221(13) 0.0163(12) 0.0225(12) -0.0016(10) -0.0108(10) -0.0021(10)
C4' 0.0203(15) 0.0177(15) 0.0182(14) -0.0024(12) -0.0031(11) -0.0008(11)
C5' 0.0231(16) 0.0163(14) 0.0299(16) -0.0039(12) -0.0076(13) -0.0022(12)
C6' 0.0193(16) 0.0246(16) 0.0220(15) -0.0020(12) -0.0066(12) -0.0045(12)
C7' 0.0271(18) 0.0261(17) 0.0418(19) 0.0041(14) -0.0138(15) 0.0039(14)
O8' 0.0396(15) 0.0164(11) 0.0466(15) -0.0034(10) -0.0219(12) 0.0024(10)
C9' 0.0195(15) 0.0214(15) 0.0247(15) -0.0037(12) -0.0092(12) -0.0024(12)
C10' 0.0222(16) 0.0117(13) 0.0275(15) -0.0017(11) -0.0086(12) 0.0023(11)
C11' 0.0250(17) 0.0200(15) 0.0271(16) -0.0017(12) -0.0108(13) -0.0013(12)
C12' 0.036(2) 0.0317(19) 0.0281(17) -0.0027(15) -0.0158(15) -0.0034(14)
C13' 0.042(2) 0.0318(19) 0.0251(16) -0.0075(16) -0.0062(15) -0.0017(14)
C14' 0.0265(18) 0.0278(17) 0.0334(18) -0.0056(14) -0.0036(14) -0.0037(14)
C15' 0.0266(18) 0.0249(17) 0.0304(17) -0.0022(13) -0.0104(14) 0.0006(13)
N16' 0.0195(13) 0.0165(12) 0.0275(13) -0.0029(10) -0.0055(11) 0.0006(10)
C17' 0.0229(16) 0.0204(15) 0.0234(15) -0.0002(12) -0.0062(12) -0.0022(12)
C18' 0.0259(17) 0.0154(14) 0.0375(18) -0.0008(12) -0.0149(14) -0.0035(12)
C19' 0.0291(19) 0.0236(17) 0.047(2) 0.0015(14) -0.0155(15) 0.0048(14)
C20' 0.039(2) 0.0215(17) 0.050(2) -0.0036(15) -0.0139(17) 0.0122(15)
C21' 0.0258(18) 0.0223(16) 0.047(2) -0.0030(13) -0.0072(15) 0.0072(14)
O22' 0.0237(12) 0.0346(13) 0.0369(13) -0.0004(10) -0.0147(10) -0.0034(10)
C23' 0.032(2) 0.0255(16) 0.0259(15) -0.0007(14) -0.0173(14) -0.0036(12)
N24' 0.0276(18) 0.0430(17) 0.0375(17) 0.0009(13) -0.0143(13) -0.0054(14)
N25' 0.0209(15) 0.0239(15) 0.0514(19) -0.0001(11) -0.0102(13) -0.0043(13)

loop_
_atom_type_symbol
_atom_type_description
_atom_type_scat_dispersion_real
_atom_type_scat_dispersion_imag
_atom_type_scat_source
C C 0.0033 0.0016 'International Tables Vol C Tables 4.2.6.8 and 6.1.1.4'
H H 0.0000 0.0000 'International Tables Vol C Tables 4.2.6.8 and 6.1.1.4'
N N 0.0061 0.0033 'International Tables Vol C Tables 4.2.6.8 and 6.1.1.4'
O O 0.0106 0.0060 'International Tables Vol C Tables 4.2.6.8 and 6.1.1.4'

loop_
_geom_angle_atom_site_label_1
_geom_angle_atom_site_label_2
_geom_angle_atom_site_label_3
_geom_angle
C2 N1 C6 125.0(3)
C2 N1 C7 116.9(3)
C6 N1 C7 118.1(3)
O8 C2 N1 122.0(3)
O8 C2 N3 121.2(3)
N1 C2 N3 116.7(3)
C2 N3 C4 121.3(3)
C2 N3 C9 115.5(3)
C4 N3 C9 120.0(2)
C5 C4 N16 125.3(3)
C5 C4 N3 120.1(3)
N16 C4 N3 114.5(3)
C4 C5 C6 121.9(3)
C4 C5 H5 119.1
C6 C5 H5 119.1
O22 C6 N1 120.3(3)
O22 C6 C5 124.6(3)
N1 C6 C5 115.1(3)
N1 C7 H7A 109.5
N1 C7 H7B 109.5
H7A C7 H7B 109.5
N1 C7 H7C 109.5
H7A C7 H7C 109.5
H7B C7 H7C 109.5
N3 C9 C10 112.6(2)
N3 C9 H9A 109.1
C10 C9 H9A 109.1
N3 C9 H9B 109.1
C10 C9 H9B 109.1
H9A C9 H9B 107.8
C15 C10 C11 117.8(3)
C15 C10 C9 122.8(3)
C11 C10 C9 119.3(3)
C10 C11 C12 121.1(3)
C10 C11 C23 120.5(3)
C12 C11 C23 118.5(3)
C13 C12 C11 119.9(3)
C13 C12 H12 120.0
C11 C12 H12 120.0
C12 C13 C14 119.2(3)
C12 C13 H13 120.4
C14 C13 H13 120.4
C15 C14 C13 121.1(3)
C15 C14 H14 119.4
C13 C14 H14 119.4
C14 C15 C10 120.8(3)
C14 C15 H15 119.6
C10 C15 H15 119.6
C4 N16 C21 115.6(3)
C4 N16 C17 116.5(2)
C21 N16 C17 111.1(2)
N16 C17 C18 110.4(2)
N16 C17 H17A 109.6
C18 C17 H17A 109.6
N16 C17 H17B 109.6
C18 C17 H17B 109.6
H17A C17 H17B 108.1
N25 C18 C17 113.7(3)
N25 C18 C19 110.3(3)
C17 C18 C19 108.7(3)
N25 C18 H18 108.0
C17 C18 H18 108.0
C19 C18 H18 108.0
C20 C19 C18 110.3(3)
C20 C19 H19A 109.6
C18 C19 H19A 109.6
C20 C19 H19B 109.6
C18 C19 H19B 109.6
H19A C19 H19B 108.1
C21 C20 C19 111.0(3)
C21 C20 H20A 109.4
C19 C20 H20A 109.4
C21 C20 H20B 109.4
C19 C20 H20B 109.4
H20A C20 H20B 108.0
N16 C21 C20 109.3(3)
N16 C21 H21A 109.8
C20 C21 H21A 109.8
N16 C21 H21B 109.8
C20 C21 H21B 109.8
H21A C21 H21B 108.3
N24 C23 C11 178.6(4)
C18 N25 H25A 108(3)
C18 N25 H25B 112(3)
H25A N25 H25B 115(4)
C2' N1' C6' 124.6(2)
C2' N1' C7' 117.7(3)
C6' N1' C7' 117.7(3)
O8' C2' N1' 122.2(3)
O8' C2' N3' 121.0(3)
N1' C2' N3' 116.8(3)
C2' N3' C4' 121.9(2)
C2' N3' C9' 115.5(2)
C4' N3' C9' 120.0(2)
C5' C4' N16' 125.5(3)
C5' C4' N3' 119.7(3)
N16' C4' N3' 114.8(2)
C4' C5' C6' 121.4(3)
C4' C5' H5A 119.3
C6' C5' H5A 119.3
O22' C6' N1' 119.9(3)
O22' C6' C5' 124.6(3)
N1' C6' C5' 115.5(3)
N1' C7' H7D 109.5
N1' C7' H7E 109.5
H7D C7' H7E 109.5
N1' C7' H7F 109.5
H7D C7' H7F 109.5
H7E C7' H7F 109.5
N3' C9' C10' 111.9(2)
N3' C9' H9C 109.2
C10' C9' H9C 109.2
N3' C9' H9D 109.2
C10' C9' H9D 109.2
H9C C9' H9D 107.9
C15' C10' C11' 118.0(3)
C15' C10' C9' 122.7(3)
C11' C10' C9' 119.3(3)
C12' C11' C10' 120.5(3)
C12' C11' C23' 119.5(3)
C10' C11' C23' 120.0(3)
C13' C12' C11' 120.1(3)
C13' C12' H12B 120.0
C11' C12' H12B 120.0
C14' C13' C12' 119.8(3)
C14' C13' H13B 120.1
C12' C13' H13B 120.1
C13' C14' C15' 120.9(3)
C13' C14' H14B 119.6
C15' C14' H14B 119.6
C14' C15' C10' 120.8(3)
C14' C15' H15B 119.6
C10' C15' H15B 119.6
C4' N16' C21' 116.2(3)
C4' N16' C17' 115.1(2)
C21' N16' C17' 111.4(2)
N16' C17' C18' 110.6(2)
N16' C17' H17C 109.5
C18' C17' H17C 109.5
N16' C17' H17D 109.5
C18' C17' H17D 109.5
H17C C17' H17D 108.1
N25' C18' C19' 110.3(3)
N25' C18' C17' 113.2(3)
C19' C18' C17' 108.9(3)
N25' C18' H18B 108.1
C19' C18' H18B 108.1
C17' C18' H18B 108.1
C18' C19' C20' 110.8(3)
C18' C19' H19C 109.5
C20' C19' H19C 109.5
C18' C19' H19D 109.5
C20' C19' H19D 109.5
H19C C19' H19D 108.1
C21' C20' C19' 111.3(3)
C21' C20' H20C 109.4
C19' C20' H20C 109.4
C21' C20' H20D 109.4
C19' C20' H20D 109.4
H20C C20' H20D 108.0
N16' C21' C20' 109.5(3)
N16' C21' H21C 109.8
C20' C21' H21C 109.8
N16' C21' H21D 109.8
C20' C21' H21D 109.8
H21C C21' H21D 108.2
N24' C23' C11' 178.0(3)
C18' N25' H25C 113(3)
C18' N25' H25D 111(3)
H25C N25' H25D 105(4)

loop_
_geom_bond_atom_site_label_1
_geom_bond_atom_site_label_2
_geom_bond_distance
N1 C2 1.369(4)
N1 C6 1.393(4)
N1 C7 1.456(4)
C2 O8 1.211(4)
C2 N3 1.391(4)
N3 C4 1.398(4)
N3 C9 1.463(4)
C4 C5 1.335(4)
C4 N16 1.385(4)
C5 C6 1.434(5)
C5 H5 0.9500
C6 O22 1.221(4)
C7 H7A 0.9800
C7 H7B 0.9800
C7 H7C 0.9800
C9 C10 1.515(4)
C9 H9A 0.9900
C9 H9B 0.9900
C10 C15 1.386(5)
C10 C11 1.393(5)
C11 C12 1.399(5)
C11 C23 1.429(5)
C12 C13 1.371(5)
C12 H12 0.9500
C13 C14 1.379(6)
C13 H13 0.9500
C14 C15 1.379(5)
C14 H14 0.9500
C15 H15 0.9500
N16 C21 1.470(4)
N16 C17 1.480(4)
C17 C18 1.509(4)
C17 H17A 0.9900
C17 H17B 0.9900
C18 N25 1.448(4)
C18 C19 1.522(4)
C18 H18 1.0000
C19 C20 1.519(5)
C19 H19A 0.9900
C19 H19B 0.9900
C20 C21 1.516(5)
C20 H20A 0.9900
C20 H20B 0.9900
C21 H21A 0.9900
C21 H21B 0.9900
C23 N24 1.155(4)
N25 H25A 0.877(19)
N25 H25B 0.863(19)
N1' C2' 1.374(4)
N1' C6' 1.392(4)
N1' C7' 1.462(4)
C2' O8' 1.211(4)
C2' N3' 1.385(4)
N3' C4' 1.393(4)
N3' C9' 1.467(4)
C4' C5' 1.350(4)
C4' N16' 1.378(4)
C5' C6' 1.436(4)
C5' H5A 0.9500
C6' O22' 1.221(4)
C7' H7D 0.9800
C7' H7E 0.9800
C7' H7F 0.9800
C9' C10' 1.508(4)
C9' H9C 0.9900
C9' H9D 0.9900
C10' C15' 1.385(4)
C10' C11' 1.410(4)
C11' C12' 1.391(4)
C11' C23' 1.427(5)
C12' C13' 1.375(5)
C12' H12B 0.9500
C13' C14' 1.373(5)
C13' H13B 0.9500
C14' C15' 1.381(5)
C14' H14B 0.9500
C15' H15B 0.9500
N16' C21' 1.463(4)
N16' C17' 1.479(4)
C17' C18' 1.521(4)
C17' H17C 0.9900
C17' H17D 0.9900
C18' N25' 1.447(4)
C18' C19' 1.513(5)
C18' H18B 1.0000
C19' C20' 1.526(5)
C19' H19C 0.9900
C19' H19D 0.9900
C20' C21' 1.520(5)
C20' H20C 0.9900
C20' H20D 0.9900
C21' H21C 0.9900
C21' H21D 0.9900
C23' N24' 1.144(4)
N25' H25C 0.886(19)
N25' H25D 0.865(19)

loop_
_geom_hbond_atom_site_label_D
_geom_hbond_atom_site_label_H
_geom_hbond_atom_site_label_A
_geom_hbond_site_symmetry_A
_geom_hbond_distance_DH
_geom_hbond_distance_HA
_geom_hbond_distance_DA
_geom_hbond_angle_DHA
N25 H25A O22 1_565 0.877(19) 2.17(2) 3.015(4) 161(4)
N25 H25B O22' . 0.863(19) 2.47(3) 3.132(4) 134(3)
N25' H25C O8 . 0.886(19) 2.41(2) 3.290(4) 174(4)
N25' H25D O22' 1_655 0.865(19) 2.32(3) 3.087(4) 148(4)

loop_
_geom_torsion_atom_site_label_1
_geom_torsion_atom_site_label_2
_geom_torsion_atom_site_label_3
_geom_torsion_atom_site_label_4
_geom_torsion
C11 C10 C9 N3 165.5(3)
C10 C9 N3 C4 -69.3(4)
N3 C4 N16 C17 -68.6(3)
C4 N16 C17 C18 162.7(3)
N16 C17 C18 N25 -177.7(3)
C11' C10' C9' N3' 169.9(3)
C10' C9' N3' C4' -76.1(3)
N3' C4' N16' C17' -69.1(3)
C4' N16' C17' C18' 163.3(2)
N16' C17' C18' N25' -178.6(2)
